data_4320474
loop_
_publ_author_name
'Hai-Bin Song'
'Zheng-Zhi Zhang'
'Thomas C. W. Mak'

_publ_section_title
;
 2,6-Bis(diphenylphosphino)pyridine-Bridged Hetero-Polynuclear Complexes
 Consolidated by Fe\\rightarrowM (M = Ag, Hg) Dative Bonding
;
_journal_name_full 'Inorganic Chemistry'
_journal_page_first 5928
_journal_page_last 5933
_journal_paper_doi 10.1021/ic010426u
_journal_volume 40
_journal_year 2001
_chemical_formula_sum 'C78 H62 Fe4 Hg4 N2 O14 P4'
_chemical_formula_weight 2400.94
_chemical_name_systematic
;
   ?
;
_space_group_IT_number 14
_symmetry_cell_setting monoclinic
_symmetry_space_group_name_Hall '-P 2ybc'
_symmetry_space_group_name_H-M 'P 1 21/c 1'
_atom_sites_solution_hydrogens geom
_atom_sites_solution_primary direct
_atom_sites_solution_secondary difmap
_audit_creation_method SHELXL-97
_cell_angle_alpha 90.00
_cell_angle_beta 111.445(3)
_cell_angle_gamma 90.00
_cell_formula_units_Z 2
_cell_length_a 15.606(2)
_cell_length_b 14.677(2)
_cell_length_c 18.830(3)
_cell_measurement_temperature 293(2)
_cell_volume 4014.4(10)
_computing_structure_refinement 'SHELXL-97 (Sheldrick, 1997)'
_computing_structure_solution 'SHELXS-97 (Sheldrick, 1990)'
_diffrn_ambient_temperature 293(2)
_diffrn_measured_fraction_theta_full 0.994
_diffrn_measured_fraction_theta_max 0.994
_diffrn_radiation_monochromator graphite
_diffrn_radiation_source 'fine-focus sealed tube'
_diffrn_radiation_type MoK\a
_diffrn_radiation_wavelength 0.71073
_diffrn_reflns_av_R_equivalents 0.0742
_diffrn_reflns_av_sigmaI/netI 0.1224
_diffrn_reflns_limit_h_max 20
_diffrn_reflns_limit_h_min -20
_diffrn_reflns_limit_k_max 19
_diffrn_reflns_limit_k_min -14
_diffrn_reflns_limit_l_max 24
_diffrn_reflns_limit_l_min -22
_diffrn_reflns_number 26906
_diffrn_reflns_theta_full 28.03
_diffrn_reflns_theta_max 28.03
_diffrn_reflns_theta_min 1.81
_exptl_absorpt_coefficient_mu 8.461
_exptl_absorpt_correction_T_max 1.000
_exptl_absorpt_correction_T_min 0.686
_exptl_absorpt_correction_type SADABS
_exptl_crystal_colour orange
_exptl_crystal_density_diffrn 1.986
_exptl_crystal_density_method 'not measured'
_exptl_crystal_description block
_exptl_crystal_F_000 2280
_exptl_crystal_size_max 0.20
_exptl_crystal_size_mid 0.12
_exptl_crystal_size_min 0.10
_refine_diff_density_max 0.773
_refine_diff_density_min -0.847
_refine_diff_density_rms 0.140
_refine_ls_extinction_coef 0.000008(12)
_refine_ls_extinction_expression Fc^*^=kFc[1+0.001xFc^2^\l^3^/sin(2\q)]^-1/4^
_refine_ls_extinction_method SHELXL
_refine_ls_goodness_of_fit_ref 0.774
_refine_ls_hydrogen_treatment mixed
_refine_ls_matrix_type full
_refine_ls_number_parameters 479
_refine_ls_number_reflns 9689
_refine_ls_number_restraints 0
_refine_ls_restrained_S_all 0.774
_refine_ls_R_factor_all 0.0982
_refine_ls_R_factor_gt 0.0380
_refine_ls_shift/su_max 0.001
_refine_ls_shift/su_mean 0.000
_refine_ls_structure_factor_coef Fsqd
_refine_ls_weighting_details 'calc w=1/[\s^2^(Fo^2^)+(0.0123P)^2^+0.0000P] where P=(Fo^2^+2Fc^2^)/3'
_refine_ls_weighting_scheme calc
_refine_ls_wR_factor_gt 0.0537
_refine_ls_wR_factor_ref 0.0627
_reflns_number_gt 5032
_reflns_number_total 9689
_reflns_threshold_expression >2sigma(I)
_cod_data_source_file ic010426u_4.cif
_cod_data_source_block CPD4
_cod_depositor_comments
;
The following automatic conversions were performed:

'_symmetry_cell_setting' value 'Monoclinic' changed to 'monoclinic'
according to the built-in table from CIF Core dictionary named
'cif_core.dic' version 2.4.1 from 2010-06-29.

Automatic conversion script
Id: cif_fix_values 1646 2011-03-28 12:23:43Z adriana 
;
_cod_database_code 4320474

loop_
_symmetry_equiv_pos_as_xyz
'x, y, z'
'-x, y+1/2, -z+1/2'
'-x, -y, -z'
'x, -y-1/2, z-1/2'

loop_
_atom_site_label
_atom_site_type_symbol
_atom_site_fract_x
_atom_site_fract_y
_atom_site_fract_z
_atom_site_U_iso_or_equiv
_atom_site_adp_type
_atom_site_occupancy
_atom_site_symmetry_multiplicity
_atom_site_calc_flag
_atom_site_refinement_flags
_atom_site_disorder_assembly
_atom_site_disorder_group
Hg1 Hg 0.475605(17) 0.13845(2) 0.565953(17) 0.04014(9) Uani 1 1 d . . .
Hg2 Hg 0.335573(19) -0.02478(2) 0.453473(19) 0.04915(10) Uani 1 1 d . . .
Fe1 Fe 0.30147(6) 0.10641(6) 0.52836(5) 0.0317(2) Uani 1 1 d . . .
Fe2 Fe 0.65102(6) 0.16301(6) 0.62513(6) 0.0369(3) Uani 1 1 d . . .
P1 P 0.27809(11) 0.21308(12) 0.60217(10) 0.0299(4) Uani 1 1 d . . .
P2 P 0.63465(11) 0.27856(12) 0.69514(10) 0.0321(4) Uani 1 1 d . . .
N1 N 0.4587(3) 0.2457(3) 0.6733(3) 0.0303(13) Uani 1 1 d . . .
C1 C 0.3527(4) 0.0348(5) 0.6088(5) 0.046(2) Uani 1 1 d . . .
O1 O 0.3872(4) -0.0101(4) 0.6618(3) 0.0768(19) Uani 1 1 d . . .
C2 C 0.1876(5) 0.0672(5) 0.4931(4) 0.0440(19) Uani 1 1 d . . .
O2 O 0.1108(3) 0.0425(4) 0.4706(3) 0.0714(18) Uani 1 1 d . . .
C3 C 0.3037(4) 0.1757(5) 0.4526(4) 0.0418(19) Uani 1 1 d . . .
O3 O 0.3043(3) 0.2237(4) 0.4038(3) 0.0687(17) Uani 1 1 d . . .
C4 C 0.6378(5) 0.0781(6) 0.6863(5) 0.053(2) Uani 1 1 d . . .
O4 O 0.6302(4) 0.0242(4) 0.7295(4) 0.081(2) Uani 1 1 d . . .
C5 C 0.7698(5) 0.1704(5) 0.6569(5) 0.060(2) Uani 1 1 d . . .
O5 O 0.8512(3) 0.1747(4) 0.6804(4) 0.108(3) Uani 1 1 d . . .
C6 C 0.6233(5) 0.2207(5) 0.5370(5) 0.053(2) Uani 1 1 d . . .
O6 O 0.6110(4) 0.2601(4) 0.4808(3) 0.0792(19) Uani 1 1 d . . .
C7 C 0.1965(4) 0.1792(4) 0.6463(4) 0.0296(16) Uani 1 1 d . . .
C8 C 0.2223(5) 0.1255(4) 0.7112(4) 0.0447(19) Uani 1 1 d . . .
H8A H 0.2836 0.1083 0.7345 0.054 Uiso 1 1 calc R . .
C9 C 0.1604(5) 0.0974(5) 0.7419(5) 0.058(2) Uani 1 1 d . . .
H9A H 0.1804 0.0642 0.7871 0.070 Uiso 1 1 calc R . .
C10 C 0.0692(5) 0.1173(5) 0.7070(5) 0.060(2) Uani 1 1 d . . .
H10A H 0.0269 0.0975 0.7279 0.071 Uiso 1 1 calc R . .
C11 C 0.0406(4) 0.1667(6) 0.6410(5) 0.060(2) Uani 1 1 d . . .
H11A H -0.0216 0.1794 0.6161 0.072 Uiso 1 1 calc R . .
C12 C 0.1032(4) 0.1975(5) 0.6114(4) 0.046(2) Uani 1 1 d . . .
H12A H 0.0828 0.2316 0.5667 0.056 Uiso 1 1 calc R . .
C13 C 0.2321(4) 0.3225(4) 0.5573(4) 0.0368(17) Uani 1 1 d . . .
C14 C 0.2580(5) 0.4040(5) 0.5955(5) 0.059(2) Uani 1 1 d . . .
H14A H 0.3019 0.4056 0.6447 0.071 Uiso 1 1 calc R . .
C15 C 0.2169(6) 0.4840(6) 0.5587(6) 0.077(3) Uani 1 1 d . . .
H15A H 0.2358 0.5394 0.5835 0.092 Uiso 1 1 calc R . .
C16 C 0.1493(6) 0.4839(6) 0.4872(6) 0.084(3) Uani 1 1 d . . .
H16A H 0.1213 0.5378 0.4643 0.100 Uiso 1 1 calc R . .
C17 C 0.1249(5) 0.4034(6) 0.4512(5) 0.065(3) Uani 1 1 d . . .
H17A H 0.0789 0.4022 0.4030 0.077 Uiso 1 1 calc R . .
C18 C 0.1659(4) 0.3230(5) 0.4836(4) 0.051(2) Uani 1 1 d . . .
H18A H 0.1495 0.2688 0.4563 0.062 Uiso 1 1 calc R . .
C19 C 0.3799(4) 0.2482(4) 0.6858(4) 0.0309(16) Uani 1 1 d . . .
C20 C 0.3784(4) 0.2742(4) 0.7565(4) 0.0379(17) Uani 1 1 d . . .
H20A H 0.3231 0.2776 0.7645 0.046 Uiso 1 1 calc R . .
C21 C 0.4601(5) 0.2949(5) 0.8138(4) 0.049(2) Uani 1 1 d . . .
H21A H 0.4605 0.3104 0.8618 0.058 Uiso 1 1 calc R . .
C22 C 0.5409(4) 0.2930(4) 0.8013(4) 0.0398(18) Uani 1 1 d . . .
H22A H 0.5965 0.3065 0.8403 0.048 Uiso 1 1 calc R . .
C23 C 0.5381(4) 0.2706(4) 0.7291(4) 0.0299(16) Uani 1 1 d . . .
C24 C 0.6110(4) 0.3919(4) 0.6507(4) 0.0359(17) Uani 1 1 d . . .
C25 C 0.5424(5) 0.4501(5) 0.6538(4) 0.051(2) Uani 1 1 d . . .
H25A H 0.5048 0.4308 0.6795 0.061 Uiso 1 1 calc R . .
C26 C 0.5280(6) 0.5336(6) 0.6211(5) 0.068(3) Uani 1 1 d . . .
H26A H 0.4815 0.5707 0.6250 0.082 Uiso 1 1 calc R . .
C27 C 0.5812(7) 0.5633(6) 0.5826(6) 0.081(3) Uani 1 1 d . . .
H27A H 0.5713 0.6207 0.5602 0.097 Uiso 1 1 calc R . .
C28 C 0.6495(6) 0.5088(6) 0.5768(5) 0.071(3) Uani 1 1 d . . .
H28A H 0.6859 0.5289 0.5504 0.085 Uiso 1 1 calc R . .
C29 C 0.6638(5) 0.4231(5) 0.6107(4) 0.053(2) Uani 1 1 d . . .
H29A H 0.7099 0.3859 0.6063 0.064 Uiso 1 1 calc R . .
C30 C 0.7326(4) 0.2970(5) 0.7841(4) 0.0310(16) Uani 1 1 d . . .
C31 C 0.7747(4) 0.3798(5) 0.8060(4) 0.050(2) Uani 1 1 d . . .
H31A H 0.7520 0.4302 0.7748 0.060 Uiso 1 1 calc R . .
C32 C 0.8494(5) 0.3909(6) 0.8726(5) 0.065(3) Uani 1 1 d . . .
H32A H 0.8758 0.4483 0.8858 0.078 Uiso 1 1 calc R . .
C33 C 0.8843(6) 0.3198(7) 0.9184(5) 0.087(3) Uani 1 1 d . . .
H33A H 0.9341 0.3272 0.9640 0.104 Uiso 1 1 calc R . .
C34 C 0.8451(7) 0.2352(7) 0.8969(6) 0.132(5) Uani 1 1 d . . .
H34A H 0.8694 0.1850 0.9279 0.159 Uiso 1 1 calc R . .
C35 C 0.7713(6) 0.2242(6) 0.8310(5) 0.102(4) Uani 1 1 d . . .
H35A H 0.7464 0.1664 0.8173 0.122 Uiso 1 1 calc R . .
O7 O 0.9955(9) 0.4474(9) 0.6820(6) 0.170(4) Uani 1 1 d . . .
C36 C 0.9806(10) 0.3835(10) 0.7233(15) 0.154(7) Uani 1 1 d . . .
H36A H 0.9555 0.3300 0.6925 0.185 Uiso 1 1 calc R . .
H36B H 0.9376 0.4039 0.7463 0.185 Uiso 1 1 calc R . .
C37 C 1.0712(17) 0.3627(11) 0.7828(8) 0.169(8) Uani 1 1 d . . .
H37A H 1.0728 0.3815 0.8327 0.203 Uiso 1 1 calc R . .
H37B H 1.0842 0.2980 0.7841 0.203 Uiso 1 1 calc R . .
C38 C 1.1348(11) 0.4127(13) 0.7618(12) 0.207(10) Uani 1 1 d . . .
H38A H 1.1659 0.4569 0.8011 0.248 Uiso 1 1 calc R . .
H38B H 1.1807 0.3721 0.7557 0.248 Uiso 1 1 calc R . .
C39 C 1.0873(13) 0.4564(9) 0.6938(11) 0.151(6) Uani 1 1 d . . .
H39B H 1.1044 0.5203 0.6970 0.181 Uiso 1 1 calc R . .
H39A H 1.1009 0.4287 0.6523 0.181 Uiso 1 1 calc R . .

loop_
_atom_site_aniso_label
_atom_site_aniso_U_11
_atom_site_aniso_U_22
_atom_site_aniso_U_33
_atom_site_aniso_U_23
_atom_site_aniso_U_13
_atom_site_aniso_U_12
Hg1 0.02552(13) 0.04972(18) 0.04516(19) -0.01609(15) 0.01289(12) -0.00392(14)
Hg2 0.04149(17) 0.04721(19) 0.0615(2) -0.02380(17) 0.02208(15) -0.00125(15)
Fe1 0.0271(5) 0.0341(6) 0.0340(6) -0.0063(5) 0.0115(4) -0.0009(4)
Fe2 0.0259(5) 0.0395(6) 0.0473(7) -0.0123(5) 0.0156(5) -0.0021(5)
P1 0.0241(9) 0.0344(11) 0.0314(11) -0.0021(8) 0.0103(8) 0.0021(8)
P2 0.0276(9) 0.0339(11) 0.0339(11) -0.0051(9) 0.0101(8) -0.0043(8)
N1 0.027(3) 0.030(3) 0.032(4) -0.001(3) 0.009(3) -0.001(3)
C1 0.031(4) 0.044(5) 0.064(6) -0.002(4) 0.017(4) -0.003(4)
O1 0.080(4) 0.071(4) 0.072(5) 0.030(4) 0.019(3) 0.025(3)
C2 0.046(5) 0.056(5) 0.031(5) -0.008(4) 0.014(4) 0.008(4)
O2 0.038(3) 0.089(5) 0.081(5) -0.004(3) 0.013(3) -0.019(3)
C3 0.037(4) 0.047(5) 0.043(5) -0.010(4) 0.016(4) -0.001(4)
O3 0.069(4) 0.087(5) 0.057(4) 0.006(3) 0.030(3) -0.009(3)
C4 0.034(4) 0.057(6) 0.065(7) -0.025(5) 0.015(4) 0.009(4)
O4 0.085(4) 0.064(4) 0.086(5) 0.008(4) 0.022(4) -0.016(4)
C5 0.040(5) 0.052(5) 0.093(7) -0.026(5) 0.030(5) 0.001(4)
O5 0.032(3) 0.122(6) 0.169(7) -0.030(5) 0.034(4) -0.011(4)
C6 0.045(5) 0.061(6) 0.059(6) -0.021(5) 0.027(5) -0.021(4)
O6 0.106(5) 0.091(5) 0.043(4) -0.004(3) 0.030(4) -0.027(4)
C7 0.021(3) 0.036(4) 0.026(4) -0.005(3) 0.002(3) -0.001(3)
C8 0.044(4) 0.033(4) 0.066(6) 0.010(4) 0.030(4) 0.003(4)
C9 0.064(6) 0.054(5) 0.074(6) 0.013(5) 0.045(5) -0.001(4)
C10 0.054(5) 0.073(6) 0.063(6) 0.003(5) 0.035(5) -0.012(5)
C11 0.021(4) 0.097(7) 0.067(7) 0.000(5) 0.023(4) -0.004(4)
C12 0.029(4) 0.076(6) 0.036(5) -0.004(4) 0.013(3) 0.008(4)
C13 0.041(4) 0.032(4) 0.039(5) -0.001(3) 0.015(4) 0.010(3)
C14 0.087(6) 0.048(5) 0.043(5) -0.001(4) 0.024(5) 0.016(5)
C15 0.119(8) 0.037(5) 0.077(7) 0.003(5) 0.038(6) 0.019(6)
C16 0.109(8) 0.062(7) 0.078(8) 0.026(6) 0.031(6) 0.048(6)
C17 0.060(5) 0.065(6) 0.058(6) 0.010(5) 0.009(5) 0.025(5)
C18 0.041(4) 0.062(5) 0.046(5) 0.009(4) 0.010(4) 0.011(4)
C19 0.031(4) 0.034(4) 0.031(4) 0.001(3) 0.015(3) -0.002(3)
C20 0.039(4) 0.049(5) 0.031(4) -0.003(4) 0.018(3) 0.000(3)
C21 0.049(5) 0.074(6) 0.021(4) -0.011(4) 0.011(4) -0.011(4)
C22 0.035(4) 0.054(5) 0.031(5) -0.007(4) 0.012(3) -0.013(4)
C23 0.038(4) 0.027(4) 0.021(4) 0.002(3) 0.006(3) -0.005(3)
C24 0.044(4) 0.037(4) 0.024(4) -0.005(3) 0.010(3) -0.013(4)
C25 0.051(5) 0.037(5) 0.062(6) 0.003(4) 0.016(4) 0.002(4)
C26 0.075(6) 0.046(6) 0.078(7) 0.017(5) 0.020(5) 0.010(5)
C27 0.092(8) 0.041(6) 0.085(8) 0.027(5) 0.005(6) -0.002(5)
C28 0.083(7) 0.066(7) 0.070(7) 0.009(5) 0.036(6) -0.026(6)
C29 0.062(5) 0.057(5) 0.049(5) -0.005(4) 0.028(4) -0.016(4)
C30 0.024(3) 0.042(4) 0.024(4) -0.008(3) 0.006(3) -0.006(3)
C31 0.043(4) 0.053(5) 0.045(5) -0.013(4) 0.006(4) -0.013(4)
C32 0.050(5) 0.060(6) 0.064(6) -0.022(5) -0.005(5) -0.015(4)
C33 0.067(6) 0.092(8) 0.063(7) 0.006(6) -0.021(5) -0.022(6)
C34 0.119(9) 0.079(8) 0.117(10) 0.032(7) -0.053(8) -0.033(7)
C35 0.108(8) 0.068(7) 0.069(7) 0.018(6) -0.040(6) -0.031(6)
O7 0.136(10) 0.223(13) 0.129(8) 0.087(8) 0.022(7) 0.042(9)
C36 0.112(12) 0.096(12) 0.29(3) -0.007(13) 0.111(15) -0.002(10)
C37 0.29(3) 0.121(13) 0.082(11) -0.009(10) 0.051(14) -0.006(17)
C38 0.122(14) 0.175(18) 0.21(2) 0.037(14) -0.067(14) 0.021(12)
C39 0.128(12) 0.147(13) 0.21(2) -0.005(13) 0.104(13) 0.022(12)

loop_
_atom_type_symbol
_atom_type_description
_atom_type_scat_dispersion_real
_atom_type_scat_dispersion_imag
_atom_type_scat_source
C C 0.0033 0.0016 'International Tables Vol C Tables 4.2.6.8 and 6.1.1.4'
H H 0.0000 0.0000 'International Tables Vol C Tables 4.2.6.8 and 6.1.1.4'
N N 0.0061 0.0033 'International Tables Vol C Tables 4.2.6.8 and 6.1.1.4'
O O 0.0106 0.0060 'International Tables Vol C Tables 4.2.6.8 and 6.1.1.4'
P P 0.1023 0.0942 'International Tables Vol C Tables 4.2.6.8 and 6.1.1.4'
Fe Fe 0.3463 0.8444 'International Tables Vol C Tables 4.2.6.8 and 6.1.1.4'
Hg Hg -2.3894 9.2266 'International Tables Vol C Tables 4.2.6.8 and 6.1.1.4'

loop_
_geom_angle_atom_site_label_1
_geom_angle_atom_site_label_2
_geom_angle_atom_site_label_3
_geom_angle
_geom_angle_site_symmetry_1
_geom_angle_site_symmetry_3
_geom_angle_publ_flag
Fe2 Hg1 Fe1 170.80(4) . . ?
Fe2 Hg1 N1 88.48(10) . . ?
Fe1 Hg1 N1 85.93(10) . . ?
Fe2 Hg1 Hg2 134.89(2) . . ?
Fe1 Hg1 Hg2 48.08(2) . . ?
N1 Hg1 Hg2 132.18(10) . . ?
Fe1 Hg2 Fe2 172.80(3) . 3_656 ?
Fe1 Hg2 Hg1 48.92(2) . . ?
Fe2 Hg2 Hg1 138.21(2) 3_656 . ?
C2 Fe1 C3 101.5(3) . . ?
C2 Fe1 C1 102.0(3) . . ?
C3 Fe1 C1 153.6(3) . . ?
C2 Fe1 P1 95.4(2) . . ?
C3 Fe1 P1 99.0(2) . . ?
C1 Fe1 P1 90.5(2) . . ?
C2 Fe1 Hg2 86.0(2) . . ?
C3 Fe1 Hg2 85.3(2) . . ?
C1 Fe1 Hg2 84.6(2) . . ?
P1 Fe1 Hg2 175.07(7) . . ?
C2 Fe1 Hg1 169.0(2) . . ?
C3 Fe1 Hg1 77.7(2) . . ?
C1 Fe1 Hg1 76.9(2) . . ?
P1 Fe1 Hg1 95.60(5) . . ?
Hg2 Fe1 Hg1 83.00(3) . . ?
C5 Fe2 C4 100.7(4) . . ?
C5 Fe2 C6 99.1(4) . . ?
C4 Fe2 C6 154.9(3) . . ?
C5 Fe2 P2 95.1(2) . . ?
C4 Fe2 P2 94.9(3) . . ?
C6 Fe2 P2 98.6(3) . . ?
C5 Fe2 Hg2 86.9(2) . 3_656 ?
C4 Fe2 Hg2 82.6(2) . 3_656 ?
C6 Fe2 Hg2 83.1(3) . 3_656 ?
P2 Fe2 Hg2 177.11(7) . 3_656 ?
C5 Fe2 Hg1 173.2(2) . . ?
C4 Fe2 Hg1 79.8(2) . . ?
C6 Fe2 Hg1 78.7(2) . . ?
P2 Fe2 Hg1 91.66(5) . . ?
Hg2 Fe2 Hg1 86.43(3) 3_656 . ?
C7 P1 C13 103.1(3) . . ?
C7 P1 C19 102.3(3) . . ?
C13 P1 C19 102.6(3) . . ?
C7 P1 Fe1 113.3(2) . . ?
C13 P1 Fe1 117.2(2) . . ?
C19 P1 Fe1 116.3(2) . . ?
C30 P2 C24 104.1(3) . . ?
C30 P2 C23 102.0(3) . . ?
C24 P2 C23 99.3(3) . . ?
C30 P2 Fe2 114.7(2) . . ?
C24 P2 Fe2 118.0(2) . . ?
C23 P2 Fe2 116.3(2) . . ?
C19 N1 C23 119.9(6) . . ?
C19 N1 Hg1 120.4(4) . . ?
C23 N1 Hg1 115.8(4) . . ?
O1 C1 Fe1 178.6(7) . . ?
O2 C2 Fe1 178.3(7) . . ?
O3 C3 Fe1 177.8(7) . . ?
O4 C4 Fe2 177.1(8) . . ?
O5 C5 Fe2 178.3(8) . . ?
O6 C6 Fe2 175.6(7) . . ?
C8 C7 C12 116.3(6) . . ?
C8 C7 P1 122.1(5) . . ?
C12 C7 P1 121.2(5) . . ?
C9 C8 C7 121.8(7) . . ?
C8 C9 C10 120.6(8) . . ?
C9 C10 C11 119.2(7) . . ?
C10 C11 C12 120.2(7) . . ?
C11 C12 C7 121.8(7) . . ?
C14 C13 C18 118.9(6) . . ?
C14 C13 P1 121.9(6) . . ?
C18 C13 P1 119.1(5) . . ?
C13 C14 C15 118.5(7) . . ?
C16 C15 C14 122.3(8) . . ?
C17 C16 C15 118.0(8) . . ?
C16 C17 C18 122.0(8) . . ?
C17 C18 C13 120.1(7) . . ?
N1 C19 C20 121.0(6) . . ?
N1 C19 P1 113.6(5) . . ?
C20 C19 P1 125.4(5) . . ?
C21 C20 C19 118.6(6) . . ?
C22 C21 C20 120.8(7) . . ?
C21 C22 C23 118.4(6) . . ?
N1 C23 C22 121.3(6) . . ?
N1 C23 P2 112.4(5) . . ?
C22 C23 P2 126.1(5) . . ?
C29 C24 C25 116.3(7) . . ?
C29 C24 P2 119.1(6) . . ?
C25 C24 P2 124.6(6) . . ?
C26 C25 C24 122.8(8) . . ?
C25 C26 C27 120.0(9) . . ?
C26 C27 C28 120.1(8) . . ?
C27 C28 C29 119.4(8) . . ?
C24 C29 C28 121.4(8) . . ?
C31 C30 C35 116.4(6) . . ?
C31 C30 P2 123.7(5) . . ?
C35 C30 P2 119.7(5) . . ?
C30 C31 C32 122.2(7) . . ?
C33 C32 C31 120.4(8) . . ?
C32 C33 C34 118.8(8) . . ?
C35 C34 C33 120.8(9) . . ?
C34 C35 C30 121.3(8) . . ?
C36 O7 C39 112.3(12) . . ?
O7 C36 C37 105.9(13) . . ?
C38 C37 C36 104.9(14) . . ?
C39 C38 C37 108.0(14) . . ?
O7 C39 C38 106.2(14) . . ?

loop_
_geom_bond_atom_site_label_1
_geom_bond_atom_site_label_2
_geom_bond_distance
_geom_bond_site_symmetry_2
_geom_bond_publ_flag
Hg1 Fe2 2.5760(9) . ?
Hg1 Fe1 2.5886(9) . ?
Hg1 N1 2.650(5) . ?
Hg1 Hg2 3.4083(5) . ?
Hg2 Fe1 2.5549(10) . ?
Hg2 Fe2 2.5645(10) 3_656 ?
Fe1 C2 1.751(7) . ?
Fe1 C3 1.763(8) . ?
Fe1 C1 1.776(8) . ?
Fe1 P1 2.211(2) . ?
Fe2 C5 1.730(7) . ?
Fe2 C4 1.759(10) . ?
Fe2 C6 1.771(9) . ?
Fe2 P2 2.219(2) . ?
Fe2 Hg2 2.5645(10) 3_656 ?
P1 C7 1.825(6) . ?
P1 C13 1.834(7) . ?
P1 C19 1.855(6) . ?
P2 C30 1.829(6) . ?
P2 C24 1.838(7) . ?
P2 C23 1.843(6) . ?
N1 C19 1.334(7) . ?
N1 C23 1.350(7) . ?
C1 O1 1.152(8) . ?
C2 O2 1.173(7) . ?
C3 O3 1.161(8) . ?
C4 O4 1.174(9) . ?
C5 O5 1.184(7) . ?
C6 O6 1.158(9) . ?
C7 C8 1.385(8) . ?
C7 C12 1.387(8) . ?
C8 C9 1.358(9) . ?
C9 C10 1.364(9) . ?
C10 C11 1.365(10) . ?
C11 C12 1.366(9) . ?
C13 C14 1.379(9) . ?
C13 C18 1.394(9) . ?
C14 C15 1.395(10) . ?
C15 C16 1.374(11) . ?
C16 C17 1.345(11) . ?
C17 C18 1.375(9) . ?
C19 C20 1.393(8) . ?
C20 C21 1.370(8) . ?
C21 C22 1.366(8) . ?
C22 C23 1.384(8) . ?
C24 C29 1.384(9) . ?
C24 C25 1.387(9) . ?
C25 C26 1.354(9) . ?
C26 C27 1.359(12) . ?
C27 C28 1.368(11) . ?
C28 C29 1.392(10) . ?
C30 C31 1.372(8) . ?
C30 C35 1.377(9) . ?
C31 C32 1.373(9) . ?
C32 C33 1.338(10) . ?
C33 C34 1.378(11) . ?
C34 C35 1.359(11) . ?
O7 C36 1.292(15) . ?
O7 C39 1.374(13) . ?
C36 C37 1.479(17) . ?
C37 C38 1.402(19) . ?
C38 C39 1.382(17) . ?
